data_4029266
loop_
_publ_author_name
'Priede, Martins'
'Kazak, Mihail'
'Kalnins, Toms'
'Shubin, Kirill'
'Suna, Edgars'

_publ_section_title
;
 Diastereoselective Hydroxymethylation of Cyclic
 N-tert-Butanesulfinylketimines Using Methoxymethanol as Formaldehyde
 Source.
;
_journal_issue 8
_journal_name_full 'The Journal of organic chemistry'
_journal_page_first 3715
_journal_page_last 3724
_journal_paper_doi 10.1021/jo500506u
_journal_volume 79
_journal_year 2014
_chemical_absolute_configuration rmad
_chemical_formula_moiety 'C15 H23 N O2 S'
_chemical_formula_sum 'C15 H23 N O2 S'
_chemical_formula_weight 281.40
_chemical_name_systematic
; 
 ? 
;
_space_group_IT_number 19
_symmetry_cell_setting orthorhombic
_symmetry_space_group_name_Hall 'P 2ac 2ab'
_symmetry_space_group_name_H-M 'P 21 21 21'
_atom_sites_solution_hydrogens mixed
_atom_sites_solution_primary direct
_atom_sites_solution_secondary difmap
_audit_creation_method SHELXL-97
_cell_angle_alpha 90.00
_cell_angle_beta 90.00
_cell_angle_gamma 90.00
_cell_formula_units_Z 4
_cell_length_a 5.8566(1)
_cell_length_b 12.8241(3)
_cell_length_c 20.0677(5)
_cell_measurement_reflns_used 2076
_cell_measurement_temperature 173(2)
_cell_measurement_theta_max 27.5
_cell_measurement_theta_min 0.9
_cell_volume 1507.20(6)
_computing_structure_refinement 'SHELXL-97 (Sheldrick, 1997)'
_computing_structure_solution 'SHELXS-97 (Sheldrick, 1990)'
_diffrn_ambient_temperature 173(2)
_diffrn_measured_fraction_theta_full 0.99
_diffrn_measured_fraction_theta_max 0.99
_diffrn_measurement_device_type 'Bruker-Nonius KappaCCD'
_diffrn_measurement_method '\f and \w scan'
_diffrn_radiation_monochromator graphite
_diffrn_radiation_source 'fine-focus sealed tube'
_diffrn_radiation_type MoK\a
_diffrn_radiation_wavelength 0.71073
_diffrn_reflns_av_R_equivalents 0.0048
_diffrn_reflns_av_sigmaI/netI 0.0459
_diffrn_reflns_limit_h_max 8
_diffrn_reflns_limit_h_min -7
_diffrn_reflns_limit_k_max 17
_diffrn_reflns_limit_k_min -17
_diffrn_reflns_limit_l_max 27
_diffrn_reflns_limit_l_min -27
_diffrn_reflns_number 3948
_diffrn_reflns_theta_full 29.0
_diffrn_reflns_theta_max 29.0
_diffrn_reflns_theta_min 1.8
_exptl_absorpt_coefficient_mu 0.213
_exptl_absorpt_correction_type none
_exptl_crystal_colour Colorless
_exptl_crystal_density_diffrn 1.240
_exptl_crystal_density_method 'not measured'
_exptl_crystal_description 'Prism '
_exptl_crystal_F_000 608
_exptl_crystal_size_max 0.44
_exptl_crystal_size_mid 0.36
_exptl_crystal_size_min 0.29
_refine_diff_density_max 0.225
_refine_diff_density_min -0.320
_refine_diff_density_rms 0.050
_refine_ls_abs_structure_details 'Flack H D (1983), Acta Cryst. A39, 876-881'
_refine_ls_abs_structure_Flack -0.02(8)
_refine_ls_extinction_method none
_refine_ls_goodness_of_fit_ref 1.046
_refine_ls_hydrogen_treatment mixed
_refine_ls_matrix_type full
_refine_ls_number_parameters 180
_refine_ls_number_reflns 3945
_refine_ls_number_restraints 0
_refine_ls_restrained_S_all 1.046
_refine_ls_R_factor_all 0.0526
_refine_ls_R_factor_gt 0.0424
_refine_ls_shift/su_max 0.002
_refine_ls_shift/su_mean 0.000
_refine_ls_structure_factor_coef Fsqd
_refine_ls_weighting_details 'calc w=1/[\s^2^(Fo^2^)+(0.0543P)^2^+0.4122P] where P=(Fo^2^+2Fc^2^)/3'
_refine_ls_weighting_scheme calc
_refine_ls_wR_factor_gt 0.1002
_refine_ls_wR_factor_ref 0.1063
_reflns_d_resolution_high 0.7304
_reflns_number_gt 3497
_reflns_number_total 3945
_reflns_threshold_expression >2sigma(I)
_cod_data_source_file 6a.cif
_cod_data_source_block MKW_III_8
_cod_depositor_comments
;Adding full bibliography for
 ./tmp-cod-update-bibliographies-12971/cifs/4029266.cif.
;
_cod_original_sg_symbol_H-M 'P 21 21 21 '
_cod_database_code 4029266
_shelx_title ' Compound MKW_III_8'
_shelx_f_calc_maximum 102.52
_shelx_f_squared_multiplier 1.000

loop_
_symmetry_equiv_pos_as_xyz
'x, y, z'
'-x+1/2, -y, z+1/2'
'x+1/2, -y+1/2, -z'
'-x, y+1/2, -z+1/2'

loop_
_atom_site_label
_atom_site_type_symbol
_atom_site_fract_x
_atom_site_fract_y
_atom_site_fract_z
_atom_site_U_iso_or_equiv
_atom_site_adp_type
_atom_site_occupancy
_atom_site_symmetry_multiplicity
_atom_site_calc_flag
_atom_site_refinement_flags
S12 S 0.13532(8) 0.43014(4) 0.34297(2) 0.02164(12) Uani 1 1 d .
N11 N 0.3375(3) 0.45215(12) 0.28763(8) 0.0201(3) Uani 1 1 d .
H11 H 0.431(5) 0.403(2) 0.2822(15) 0.050(9) Uiso 1 1 d .
O19 O 0.3241(3) 0.78893(11) 0.24448(7) 0.0254(3) Uani 1 1 d .
H19 H 0.225(5) 0.800(2) 0.2212(14) 0.036(8) Uiso 1 1 d .
O13 O 0.0399(2) 0.32193(12) 0.33620(8) 0.0304(3) Uani 1 1 d .
C9 C 0.3129(3) 0.42567(15) 0.16558(9) 0.0205(4) Uani 1 1 d .
C4 C 0.6650(3) 0.53215(16) 0.13586(9) 0.0239(4) Uani 1 1 d .
H4A H 0.8179 0.5052 0.1360 0.029 Uiso 1 1 d R
H4B H 0.6449 0.5771 0.0981 0.029 Uiso 1 1 d R
C3 C 0.6220(3) 0.59323(15) 0.20006(9) 0.0228(4) Uani 1 1 d .
H3A H 0.6911 0.6609 0.1965 0.027 Uiso 1 1 d R
H3B H 0.6878 0.5564 0.2370 0.027 Uiso 1 1 d R
C8 C 0.1672(4) 0.34180(15) 0.15318(10) 0.0263(4) Uani 1 1 d .
H8 H 0.0389 0.3243 0.1811 0.032 Uiso 1 1 d R
C1 C 0.2593(3) 0.49851(15) 0.22322(9) 0.0188(4) Uani 1 1 d .
H1 H 0.1048 0.5171 0.2227 0.023 Uiso 1 1 d R
C7 C 0.2121(4) 0.27200(18) 0.10163(10) 0.0308(5) Uani 1 1 d .
H7 H 0.1099 0.2150 0.0932 0.037 Uiso 1 1 d R
C2 C 0.3662(4) 0.60617(14) 0.21176(9) 0.0200(4) Uani 1 1 d .
H2 H 0.3150 0.6303 0.1682 0.024 Uiso 1 1 d R
C10 C 0.5060(3) 0.44026(16) 0.12616(9) 0.0218(4) Uani 1 1 d .
C14 C 0.3058(3) 0.42400(17) 0.42014(9) 0.0244(4) Uani 1 1 d .
C5 C 0.5500(4) 0.36958(17) 0.07469(10) 0.0282(5) Uani 1 1 d .
H5 H 0.6825 0.3784 0.0471 0.034 Uiso 1 1 d R
C18 C 0.3106(4) 0.68389(15) 0.26701(10) 0.0244(4) Uani 1 1 d .
H18A H 0.1585 0.6714 0.2829 0.029 Uiso 1 1 d R
H18B H 0.4170 0.6753 0.3030 0.029 Uiso 1 1 d R
C6 C 0.4041(4) 0.28645(17) 0.06242(10) 0.0309(5) Uani 1 1 d .
H6 H 0.4292 0.2323 0.0286 0.037 Uiso 1 1 d R
C17 C 0.4129(5) 0.5309(2) 0.43072(12) 0.0418(6) Uani 1 1 d .
H17A H 0.5030 0.5306 0.4707 0.050 Uiso 1 1 d R
H17B H 0.5088 0.5468 0.3933 0.050 Uiso 1 1 d R
H17C H 0.2951 0.5826 0.4344 0.050 Uiso 1 1 d R
C15 C 0.4813(4) 0.3382(2) 0.41650(12) 0.0360(5) Uani 1 1 d .
H15A H 0.5678 0.3363 0.4571 0.043 Uiso 1 1 d R
H15B H 0.4058 0.2725 0.4102 0.043 Uiso 1 1 d R
H15C H 0.5822 0.3512 0.3797 0.043 Uiso 1 1 d R
C16 C 0.1298(5) 0.4016(2) 0.47423(11) 0.0424(6) Uani 1 1 d .
H16A H 0.2049 0.3970 0.5166 0.051 Uiso 1 1 d R
H16B H 0.0195 0.4569 0.4753 0.051 Uiso 1 1 d R
H16C H 0.0542 0.3369 0.4648 0.051 Uiso 1 1 d R

loop_
_atom_site_aniso_label
_atom_site_aniso_U_11
_atom_site_aniso_U_22
_atom_site_aniso_U_33
_atom_site_aniso_U_23
_atom_site_aniso_U_13
_atom_site_aniso_U_12
S12 0.0215(2) 0.0227(2) 0.0208(2) -0.00032(19) 0.00277(18) 0.00007(19)
N11 0.0206(8) 0.0222(8) 0.0176(7) 0.0018(6) 0.0010(6) 0.0029(6)
O19 0.0264(8) 0.0187(7) 0.0312(8) 0.0009(6) -0.0046(7) -0.0008(6)
O13 0.0293(7) 0.0302(8) 0.0317(8) -0.0004(7) -0.0023(6) -0.0104(6)
C9 0.0224(9) 0.0209(8) 0.0182(8) 0.0016(8) -0.0016(6) 0.0026(7)
C4 0.0209(9) 0.0280(10) 0.0230(9) 0.0005(8) 0.0023(7) 0.0007(8)
C3 0.0216(9) 0.0235(9) 0.0235(9) 0.0036(7) -0.0019(8) -0.0013(8)
C8 0.0328(11) 0.0236(9) 0.0225(9) 0.0008(8) -0.0013(9) -0.0015(8)
C1 0.0182(8) 0.0200(9) 0.0181(8) 0.0008(7) -0.0013(7) 0.0028(7)
C7 0.0421(13) 0.0239(10) 0.0265(10) -0.0018(8) -0.0079(9) -0.0039(9)
C2 0.0226(9) 0.0193(8) 0.0180(8) 0.0016(7) -0.0010(8) 0.0020(7)
C10 0.0236(9) 0.0216(10) 0.0200(8) 0.0026(8) -0.0013(7) 0.0045(8)
C14 0.0301(10) 0.0254(10) 0.0176(8) -0.0003(8) -0.0007(7) -0.0043(8)
C5 0.0348(12) 0.0279(11) 0.0218(10) 0.0024(8) 0.0035(8) 0.0081(8)
C18 0.0326(11) 0.0180(9) 0.0224(9) 0.0017(7) 0.0003(8) 0.0038(8)
C6 0.0481(14) 0.0226(10) 0.0219(9) -0.0032(8) -0.0033(9) 0.0076(9)
C17 0.0599(17) 0.0320(12) 0.0334(12) -0.0043(10) -0.0115(11) -0.0133(11)
C15 0.0422(13) 0.0383(13) 0.0275(11) 0.0008(10) -0.0084(10) 0.0081(10)
C16 0.0494(14) 0.0554(16) 0.0222(10) 0.0028(10) 0.0107(11) -0.0016(13)

loop_
_atom_type_symbol
_atom_type_description
_atom_type_scat_dispersion_real
_atom_type_scat_dispersion_imag
_atom_type_scat_source
C C 0.0033 0.0016 'International Tables Vol C Tables 4.2.6.8 and 6.1.1.4'
H H 0.0000 0.0000 'International Tables Vol C Tables 4.2.6.8 and 6.1.1.4'
N N 0.0061 0.0033 'International Tables Vol C Tables 4.2.6.8 and 6.1.1.4'
O O 0.0106 0.0060 'International Tables Vol C Tables 4.2.6.8 and 6.1.1.4'
S S 0.1246 0.1234 'International Tables Vol C Tables 4.2.6.8 and 6.1.1.4'

loop_
_geom_angle_atom_site_label_1
_geom_angle_atom_site_label_2
_geom_angle_atom_site_label_3
_geom_angle
O13 S12 N11 111.40(9)
O13 S12 C14 103.77(9)
N11 S12 C14 100.60(9)
C1 N11 S12 115.50(13)
C1 N11 H11 113(2)
S12 N11 H11 115(2)
C18 O19 H19 109(2)
C10 C9 C8 119.92(18)
C10 C9 C1 121.18(17)
C8 C9 C1 118.89(17)
C10 C4 C3 113.95(16)
C10 C4 H4A 107.1
C3 C4 H4A 109.6
C10 C4 H4B 106.9
C3 C4 H4B 109.7
H4A C4 H4B 109.5
C2 C3 C4 110.31(15)
C2 C3 H3A 109.1
C4 C3 H3A 109.3
C2 C3 H3B 109.2
C4 C3 H3B 109.4
H3A C3 H3B 109.5
C9 C8 C7 120.8(2)
C9 C8 H8 123.5
C7 C8 H8 115.4
N11 C1 C9 110.52(15)
N11 C1 C2 111.26(15)
C9 C1 C2 110.78(15)
N11 C1 H1 114.0
C9 C1 H1 110.4
C2 C1 H1 99.4
C6 C7 C8 119.3(2)
C6 C7 H7 120.5
C8 C7 H7 120.2
C18 C2 C3 113.10(16)
C18 C2 C1 113.07(15)
C3 C2 C1 109.04(15)
C18 C2 H2 112.3
C3 C2 H2 101.4
C1 C2 H2 107.1
C9 C10 C5 118.85(19)
C9 C10 C4 122.05(17)
C5 C10 C4 119.07(17)
C15 C14 C17 112.52(19)
C15 C14 C16 110.99(19)
C17 C14 C16 110.42(19)
C15 C14 S12 111.08(14)
C17 C14 S12 107.56(15)
C16 C14 S12 103.88(14)
C6 C5 C10 121.0(2)
C6 C5 H5 119.0
C10 C5 H5 120.0
O19 C18 C2 112.05(16)
O19 C18 H18A 108.4
C2 C18 H18A 109.3
O19 C18 H18B 108.1
C2 C18 H18B 109.5
H18A C18 H18B 109.5
C7 C6 C5 120.12(19)
C7 C6 H6 114.8
C5 C6 H6 125.0
C14 C17 H17A 109.9
C14 C17 H17B 108.9
H17A C17 H17B 109.5
C14 C17 H17C 109.7
H17A C17 H17C 109.5
H17B C17 H17C 109.5
C14 C15 H15A 109.7
C14 C15 H15B 109.4
H15A C15 H15B 109.5
C14 C15 H15C 109.3
H15A C15 H15C 109.5
H15B C15 H15C 109.5
C14 C16 H16A 109.5
C14 C16 H16B 109.4
H16A C16 H16B 109.5
C14 C16 H16C 109.5
H16A C16 H16C 109.5
H16B C16 H16C 109.5

loop_
_geom_bond_atom_site_label_1
_geom_bond_atom_site_label_2
_geom_bond_distance
S12 O13 1.5022(15)
S12 N11 1.6478(17)
S12 C14 1.8444(19)
N11 C1 1.495(2)
N11 H11 0.84(3)
O19 C18 1.423(2)
O19 H19 0.76(3)
C9 C10 1.392(3)
C9 C8 1.395(3)
C9 C1 1.520(3)
C4 C10 1.514(3)
C4 C3 1.529(3)
C4 H4A 0.9600
C4 H4B 0.9600
C3 C2 1.525(3)
C3 H3A 0.9599
C3 H3B 0.9601
C8 C7 1.393(3)
C8 H8 0.9635
C1 C2 1.533(3)
C1 H1 0.9358
C7 C6 1.385(3)
C7 H7 0.9600
C2 C18 1.526(3)
C2 H2 0.9752
C10 C5 1.398(3)
C14 C15 1.507(3)
C14 C17 1.522(3)
C14 C16 1.524(3)
C5 C6 1.389(3)
C5 H5 0.9600
C18 H18A 0.9600
C18 H18B 0.9600
C6 H6 0.9821
C17 H17A 0.9600
C17 H17B 0.9600
C17 H17C 0.9600
C15 H15A 0.9600
C15 H15B 0.9599
C15 H15C 0.9600
C16 H16A 0.9599
C16 H16B 0.9600
C16 H16C 0.9600

loop_
_geom_torsion_atom_site_label_1
_geom_torsion_atom_site_label_2
_geom_torsion_atom_site_label_3
_geom_torsion_atom_site_label_4
_geom_torsion
O13 S12 N11 C1 91.23(14)
C14 S12 N11 C1 -159.29(14)
C10 C4 C3 C2 -41.7(2)
C10 C9 C8 C7 0.0(3)
C1 C9 C8 C7 -178.82(18)
S12 N11 C1 C9 -118.65(15)
S12 N11 C1 C2 117.84(14)
C10 C9 C1 N11 -98.2(2)
C8 C9 C1 N11 80.6(2)
C10 C9 C1 C2 25.6(2)
C8 C9 C1 C2 -155.63(17)
C9 C8 C7 C6 0.0(3)
C4 C3 C2 C18 -168.72(15)
C4 C3 C2 C1 64.55(19)
N11 C1 C2 C18 -58.7(2)
C9 C1 C2 C18 177.93(16)
N11 C1 C2 C3 68.03(18)
C9 C1 C2 C3 -55.33(19)
C8 C9 C10 C5 -0.2(3)
C1 C9 C10 C5 178.56(17)
C8 C9 C10 C4 177.73(18)
C1 C9 C10 C4 -3.5(3)
C3 C4 C10 C9 11.5(3)
C3 C4 C10 C5 -170.55(17)
O13 S12 C14 C15 55.72(17)
N11 S12 C14 C15 -59.62(17)
O13 S12 C14 C17 179.27(15)
N11 S12 C14 C17 63.93(16)
O13 S12 C14 C16 -63.66(17)
N11 S12 C14 C16 -179.00(15)
C9 C10 C5 C6 0.4(3)
C4 C10 C5 C6 -177.57(18)
C3 C2 C18 O19 80.0(2)
C1 C2 C18 O19 -155.43(16)
C8 C7 C6 C5 0.2(3)
C10 C5 C6 C7 -0.4(3)
